data_7004224
loop_
_publ_author_name
'Johansson, Olof'
'Eriksson, Lars'
'Lomoth, Reiner'

_publ_section_title
;
 Pd-catalyzed diarylation of aniline---a way to a non-linear
 bis(terpyridyl) ligand providing increased electronic communication
;
_journal_issue 28
_journal_name_full 'Dalton Transactions'
_journal_page_first 3649
_journal_page_last 3651
_journal_paper_doi 10.1039/b804461a
_journal_year 2008
_chemical_formula_moiety 'C36 H25 N7'
_chemical_formula_sum 'C36 H25 N7'
_chemical_formula_weight 555.63
_chemical_name_systematic
;
?
;
_space_group_IT_number 15
_symmetry_cell_setting monoclinic
_symmetry_space_group_name_Hall '-C 2yc'
_symmetry_space_group_name_H-M 'C 1 2/c 1'
_atom_sites_solution_hydrogens geom
_atom_sites_solution_primary direct
_atom_sites_solution_secondary difmap
_audit_creation_method 'Manual editing of the cif from SHELXL-97'
_cell_angle_alpha 90.00
_cell_angle_beta 94.063(12)
_cell_angle_gamma 90.00
_cell_formula_units_Z 8
_cell_length_a 30.670(3)
_cell_length_b 8.4665(12)
_cell_length_c 22.428(2)
_cell_measurement_reflns_used 5000
_cell_measurement_temperature 293(2)
_cell_measurement_theta_max 27.8
_cell_measurement_theta_min 2.4
_cell_volume 5809.2(11)
_computing_cell_refinement 'Cell (STOE, 1998)'
_computing_data_collection 'Expose (STOE, 1998)'
_computing_data_reduction 'Integrate (STOE, 1998)'
_computing_molecular_graphics 'Diamond (Bergerhoff, 1996)'
_computing_structure_refinement 'SHELXL-97 (Sheldrick, 1997)'
_computing_structure_solution 'SHELXS-97 (Sheldrick, 1990)'
_diffrn_ambient_temperature 293(2)
_diffrn_detector_area_resol_mean 6
_diffrn_measured_fraction_theta_full 0.976
_diffrn_measured_fraction_theta_max 0.976
_diffrn_measurement_device_type 'STOE IPDS'
_diffrn_measurement_method '\f scan'
_diffrn_radiation_monochromator graphite
_diffrn_radiation_source 'fine-focus sealed tube'
_diffrn_radiation_type MoK\a
_diffrn_radiation_wavelength 0.71073
_diffrn_reflns_av_R_equivalents 0.0623
_diffrn_reflns_av_sigmaI/netI 0.0569
_diffrn_reflns_limit_h_max 37
_diffrn_reflns_limit_h_min -37
_diffrn_reflns_limit_k_max 10
_diffrn_reflns_limit_k_min -10
_diffrn_reflns_limit_l_max 27
_diffrn_reflns_limit_l_min -27
_diffrn_reflns_number 21890
_diffrn_reflns_theta_full 25.68
_diffrn_reflns_theta_max 25.68
_diffrn_reflns_theta_min 2.50
_diffrn_standards_number 0
_exptl_absorpt_coefficient_mu 0.078
_exptl_absorpt_correction_type none
_exptl_crystal_colour colour_less
_exptl_crystal_density_diffrn 1.271
_exptl_crystal_density_method 'not measured'
_exptl_crystal_description prism
_exptl_crystal_F_000 2320
_exptl_crystal_size_max 0.4
_exptl_crystal_size_mid 0.3
_exptl_crystal_size_min 0.05
_refine_diff_density_max 0.196
_refine_diff_density_min -0.167
_refine_diff_density_rms 0.031
_refine_ls_extinction_method none
_refine_ls_goodness_of_fit_ref 0.881
_refine_ls_hydrogen_treatment constr
_refine_ls_matrix_type full
_refine_ls_number_parameters 388
_refine_ls_number_reflns 5402
_refine_ls_number_restraints 0
_refine_ls_restrained_S_all 0.881
_refine_ls_R_factor_all 0.0869
_refine_ls_R_factor_gt 0.0430
_refine_ls_shift/su_max 0.000
_refine_ls_shift/su_mean 0.000
_refine_ls_structure_factor_coef Fsqd
_refine_ls_weighting_details 'calc w=1/[\s^2^(Fo^2^)+(0.0682P)^2^] where P=(Fo^2^+2Fc^2^)/3'
_refine_ls_weighting_scheme calc
_refine_ls_wR_factor_gt 0.1023
_refine_ls_wR_factor_ref 0.1195
_reflns_number_gt 2998
_reflns_number_total 5402
_reflns_threshold_expression I>2\s(I)
_cod_data_source_file b804461a.txt
_cod_data_source_block rb_oj289
_cod_original_cell_volume 5809.4(11)
_cod_original_sg_symbol_H-M 'C 2/c'
_cod_database_code 7004224

loop_
_symmetry_equiv_pos_as_xyz
'x, y, z'
'-x, y, -z+1/2'
'x+1/2, y+1/2, z'
'-x+1/2, y+1/2, -z+1/2'
'-x, -y, -z'
'x, -y, z-1/2'
'-x+1/2, -y+1/2, -z'
'x+1/2, -y+1/2, z-1/2'

loop_
_atom_site_label
_atom_site_type_symbol
_atom_site_fract_x
_atom_site_fract_y
_atom_site_fract_z
_atom_site_U_iso_or_equiv
_atom_site_adp_type
_atom_site_occupancy
_atom_site_symmetry_multiplicity
_atom_site_calc_flag
_atom_site_refinement_flags
_atom_site_disorder_assembly
_atom_site_disorder_group
C11 C 0.08043(6) 1.1266(2) 0.18450(9) 0.0550(5) Uani 1 1 d . . .
N12 N 0.09989(8) 1.1551(2) 0.13429(9) 0.0867(6) Uani 1 1 d . . .
C13 C 0.09047(11) 1.2907(3) 0.10637(13) 0.1078(10) Uani 1 1 d . . .
H13 H 0.1043 1.3120 0.0717 0.129 Uiso 1 1 calc R . .
C14 C 0.06220(9) 1.3996(3) 0.12487(14) 0.0980(9) Uani 1 1 d . . .
H14 H 0.0559 1.4906 0.1027 0.118 Uiso 1 1 calc R . .
C15 C 0.04319(9) 1.3724(3) 0.17674(15) 0.0974(9) Uani 1 1 d . . .
H15 H 0.0241 1.4459 0.1914 0.117 Uiso 1 1 calc R . .
C16 C 0.05264(7) 1.2336(3) 0.20738(11) 0.0773(7) Uani 1 1 d . . .
H16 H 0.0402 1.2132 0.2432 0.093 Uiso 1 1 calc R . .
N21 N 0.06736(5) 0.93643(17) 0.26079(6) 0.0499(4) Uani 1 1 d . . .
C22 C 0.09032(6) 0.9725(2) 0.21373(8) 0.0492(4) Uani 1 1 d . . .
C23 C 0.12153(6) 0.8737(2) 0.19244(8) 0.0540(5) Uani 1 1 d . . .
H23 H 0.1375 0.9053 0.1607 0.065 Uiso 1 1 calc R . .
C24 C 0.12892(6) 0.7272(2) 0.21865(8) 0.0512(4) Uani 1 1 d . . .
C25 C 0.10570(6) 0.6894(2) 0.26773(8) 0.0528(5) Uani 1 1 d . . .
H25 H 0.1103 0.5933 0.2872 0.063 Uiso 1 1 calc R . .
C26 C 0.07569(5) 0.7965(2) 0.28722(8) 0.0478(4) Uani 1 1 d . . .
C31 C 0.05100(6) 0.7599(2) 0.34049(8) 0.0491(4) Uani 1 1 d . . .
N32 N 0.06838(5) 0.6491(2) 0.37721(8) 0.0647(5) Uani 1 1 d . . .
C33 C 0.04797(8) 0.6200(3) 0.42674(10) 0.0736(6) Uani 1 1 d . . .
H33 H 0.0598 0.5438 0.4530 0.088 Uiso 1 1 calc R . .
C34 C 0.01062(7) 0.6959(3) 0.44119(10) 0.0703(6) Uani 1 1 d . . .
H34 H -0.0020 0.6729 0.4766 0.084 Uiso 1 1 calc R . .
C35 C -0.00752(7) 0.8056(3) 0.40251(10) 0.0667(6) Uani 1 1 d . . .
H35 H -0.0332 0.8572 0.4106 0.080 Uiso 1 1 calc R . .
C36 C 0.01285(6) 0.8387(2) 0.35124(9) 0.0579(5) Uani 1 1 d . . .
H36 H 0.0011 0.9132 0.3242 0.070 Uiso 1 1 calc R . .
N4 N 0.15978(5) 0.61825(19) 0.19918(7) 0.0578(4) Uani 1 1 d . . .
C51 C 0.18472(6) 0.5314(2) 0.24491(8) 0.0585(5) Uani 1 1 d . . .
C52 C 0.18322(8) 0.3699(3) 0.24681(10) 0.0758(7) Uani 1 1 d . . .
H52 H 0.1660 0.3134 0.2185 0.091 Uiso 1 1 calc R . .
C53 C 0.20829(10) 0.2916(3) 0.29262(13) 0.0946(9) Uani 1 1 d . . .
H53 H 0.2079 0.1820 0.2950 0.113 Uiso 1 1 calc R . .
C54 C 0.23337(11) 0.3787(4) 0.33377(12) 0.1039(10) Uani 1 1 d . . .
H54 H 0.2499 0.3266 0.3640 0.125 Uiso 1 1 calc R . .
C55 C 0.23461(9) 0.5374(4) 0.33150(11) 0.0950(8) Uani 1 1 d . . .
H55 H 0.2518 0.5941 0.3598 0.114 Uiso 1 1 calc R . .
C56 C 0.21033(7) 0.6145(3) 0.28713(10) 0.0722(6) Uani 1 1 d . . .
H56 H 0.2111 0.7242 0.2854 0.087 Uiso 1 1 calc R . .
N61 N 0.19478(5) 0.58349(17) 0.02163(7) 0.0520(4) Uani 1 1 d . . .
C62 C 0.22057(6) 0.5278(2) 0.06734(8) 0.0482(4) Uani 1 1 d . . .
C63 C 0.20990(6) 0.5351(2) 0.12621(8) 0.0501(4) Uani 1 1 d . . .
H63 H 0.2287 0.4930 0.1565 0.060 Uiso 1 1 calc R . .
C64 C 0.17078(6) 0.6061(2) 0.13964(8) 0.0499(4) Uani 1 1 d . . .
C65 C 0.14357(6) 0.6609(2) 0.09197(8) 0.0519(4) Uani 1 1 d . . .
H65 H 0.1168 0.7063 0.0988 0.062 Uiso 1 1 calc R . .
C66 C 0.15647(6) 0.6477(2) 0.03433(8) 0.0480(4) Uani 1 1 d . . .
C71 C 0.26347(6) 0.4615(2) 0.05288(8) 0.0528(4) Uani 1 1 d . . .
N72 N 0.28790(6) 0.3969(3) 0.09757(8) 0.0825(6) Uani 1 1 d . . .
C73 C 0.32677(8) 0.3390(4) 0.08549(12) 0.0999(9) Uani 1 1 d . . .
H73 H 0.3440 0.2933 0.1166 0.120 Uiso 1 1 calc R . .
C74 C 0.34262(8) 0.3428(3) 0.03036(12) 0.0908(8) Uani 1 1 d . . .
H74 H 0.3698 0.2999 0.0240 0.109 Uiso 1 1 calc R . .
C75 C 0.31801(8) 0.4100(4) -0.01472(12) 0.0949(8) Uani 1 1 d . . .
H75 H 0.3281 0.4157 -0.0528 0.114 Uiso 1 1 calc R . .
C76 C 0.27750(8) 0.4705(3) -0.00363(10) 0.0794(7) Uani 1 1 d . . .
H76 H 0.2599 0.5169 -0.0343 0.095 Uiso 1 1 calc R . .
C81 C 0.12811(6) 0.7074(2) -0.01703(8) 0.0509(4) Uani 1 1 d . . .
N82 N 0.09082(5) 0.7775(2) -0.00460(8) 0.0669(5) Uani 1 1 d . . .
C83 C 0.06580(8) 0.8343(3) -0.05032(10) 0.0773(7) Uani 1 1 d . . .
H83 H 0.0400 0.8847 -0.0420 0.093 Uiso 1 1 calc R . .
C84 C 0.07530(8) 0.8241(3) -0.10877(10) 0.0756(6) Uani 1 1 d . . .
H84 H 0.0566 0.8660 -0.1392 0.091 Uiso 1 1 calc R . .
C85 C 0.11288(8) 0.7507(3) -0.12085(10) 0.0872(7) Uani 1 1 d . . .
H85 H 0.1204 0.7406 -0.1601 0.105 Uiso 1 1 calc R . .
C86 C 0.13979(7) 0.6912(3) -0.07468(9) 0.0748(6) Uani 1 1 d . . .
H86 H 0.1657 0.6405 -0.0824 0.090 Uiso 1 1 calc R . .

loop_
_atom_site_aniso_label
_atom_site_aniso_U_11
_atom_site_aniso_U_22
_atom_site_aniso_U_33
_atom_site_aniso_U_23
_atom_site_aniso_U_13
_atom_site_aniso_U_12
C11 0.0548(11) 0.0561(11) 0.0540(12) 0.0008(9) 0.0033(10) -0.0011(9)
N12 0.1259(17) 0.0690(11) 0.0685(12) 0.0158(9) 0.0304(13) 0.0198(11)
C13 0.157(3) 0.0793(16) 0.091(2) 0.0330(15) 0.038(2) 0.0279(18)
C14 0.0975(19) 0.0740(16) 0.123(2) 0.0342(15) 0.0107(18) 0.0116(14)
C15 0.0821(16) 0.0706(15) 0.143(3) 0.0213(16) 0.0301(18) 0.0205(12)
C16 0.0717(14) 0.0686(13) 0.0944(18) 0.0104(12) 0.0253(13) 0.0117(11)
N21 0.0470(8) 0.0591(9) 0.0436(9) -0.0013(7) 0.0034(7) 0.0015(7)
C22 0.0491(10) 0.0552(10) 0.0429(10) -0.0006(8) 0.0018(8) 0.0001(8)
C23 0.0551(11) 0.0630(11) 0.0451(11) 0.0038(9) 0.0115(9) 0.0035(9)
C24 0.0489(10) 0.0636(11) 0.0418(10) 0.0007(8) 0.0075(9) 0.0098(8)
C25 0.0543(10) 0.0613(11) 0.0436(10) 0.0033(8) 0.0091(9) 0.0081(9)
C26 0.0427(9) 0.0597(11) 0.0408(10) -0.0008(8) 0.0019(8) 0.0016(8)
C31 0.0455(10) 0.0590(10) 0.0433(10) -0.0020(8) 0.0059(8) -0.0021(8)
N32 0.0641(10) 0.0739(11) 0.0582(10) 0.0136(9) 0.0197(9) 0.0095(8)
C33 0.0772(15) 0.0818(14) 0.0643(14) 0.0192(11) 0.0218(12) 0.0048(11)
C34 0.0692(13) 0.0820(14) 0.0633(14) 0.0004(11) 0.0294(12) -0.0087(12)
C35 0.0518(11) 0.0790(13) 0.0717(14) -0.0024(11) 0.0204(11) 0.0012(10)
C36 0.0456(10) 0.0706(12) 0.0581(12) -0.0012(9) 0.0075(9) 0.0019(9)
N4 0.0612(9) 0.0751(10) 0.0382(8) 0.0066(7) 0.0129(8) 0.0219(8)
C51 0.0597(11) 0.0762(13) 0.0412(11) 0.0135(10) 0.0166(10) 0.0235(10)
C52 0.0845(15) 0.0789(15) 0.0666(15) 0.0147(12) 0.0242(13) 0.0201(12)
C53 0.120(2) 0.0874(17) 0.0802(19) 0.0253(15) 0.0354(18) 0.0429(17)
C54 0.122(2) 0.137(3) 0.0537(16) 0.0162(17) 0.0162(17) 0.063(2)
C55 0.0987(19) 0.127(2) 0.0579(15) 0.0025(15) -0.0030(14) 0.0436(17)
C56 0.0746(14) 0.0939(15) 0.0485(13) 0.0046(11) 0.0072(12) 0.0206(12)
N61 0.0508(9) 0.0631(9) 0.0428(9) 0.0008(7) 0.0071(8) 0.0045(7)
C62 0.0472(9) 0.0558(10) 0.0423(10) 0.0005(8) 0.0071(9) 0.0018(8)
C63 0.0477(10) 0.0601(10) 0.0428(10) 0.0021(8) 0.0061(8) 0.0036(8)
C64 0.0535(10) 0.0575(10) 0.0397(10) 0.0035(8) 0.0099(9) 0.0034(8)
C65 0.0494(10) 0.0637(11) 0.0435(11) 0.0039(8) 0.0095(9) 0.0069(8)
C66 0.0463(9) 0.0554(10) 0.0428(10) 0.0024(8) 0.0069(9) 0.0014(8)
C71 0.0489(10) 0.0657(11) 0.0444(11) 0.0004(9) 0.0085(9) 0.0052(9)
N72 0.0605(11) 0.1305(16) 0.0579(12) 0.0179(11) 0.0136(10) 0.0320(11)
C73 0.0645(14) 0.165(3) 0.0720(17) 0.0222(16) 0.0144(13) 0.0458(16)
C74 0.0631(14) 0.135(2) 0.0762(17) 0.0046(15) 0.0185(13) 0.0336(15)
C75 0.0782(16) 0.146(2) 0.0638(16) 0.0060(15) 0.0296(14) 0.0362(16)
C76 0.0698(14) 0.1187(18) 0.0508(13) 0.0046(12) 0.0123(11) 0.0290(13)
C81 0.0500(10) 0.0580(10) 0.0453(11) 0.0040(8) 0.0065(9) 0.0016(8)
N82 0.0597(10) 0.0874(12) 0.0545(11) 0.0143(9) 0.0115(9) 0.0188(9)
C83 0.0687(14) 0.0999(16) 0.0637(15) 0.0214(12) 0.0074(12) 0.0263(12)
C84 0.0776(15) 0.0926(15) 0.0556(14) 0.0154(11) -0.0029(12) 0.0191(12)
C85 0.0933(17) 0.126(2) 0.0430(13) 0.0075(12) 0.0054(13) 0.0298(15)
C86 0.0700(13) 0.1092(17) 0.0459(12) 0.0025(11) 0.0080(11) 0.0247(13)

loop_
_atom_type_symbol
_atom_type_description
_atom_type_scat_dispersion_real
_atom_type_scat_dispersion_imag
_atom_type_scat_source
C C 0.0033 0.0016 'International Tables Vol C Tables 4.2.6.8 and 6.1.1.4'
H H 0.0000 0.0000 'International Tables Vol C Tables 4.2.6.8 and 6.1.1.4'
N N 0.0061 0.0033 'International Tables Vol C Tables 4.2.6.8 and 6.1.1.4'
O O 0.0106 0.0060 'International Tables Vol C Tables 4.2.6.8 and 6.1.1.4'

loop_
_geom_angle_atom_site_label_1
_geom_angle_atom_site_label_2
_geom_angle_atom_site_label_3
_geom_angle
_geom_angle_site_symmetry_1
_geom_angle_site_symmetry_3
_geom_angle_publ_flag
N12 C11 C16 121.66(19) . . ?
N12 C11 C22 116.30(16) . . ?
C16 C11 C22 122.04(18) . . ?
C13 N12 C11 117.3(2) . . ?
N12 C13 C14 124.6(3) . . ?
N12 C13 H13 117.7 . . ?
C14 C13 H13 117.7 . . ?
C13 C14 C15 118.1(2) . . ?
C13 C14 H14 120.9 . . ?
C15 C14 H14 120.9 . . ?
C14 C15 C16 118.9(2) . . ?
C14 C15 H15 120.6 . . ?
C16 C15 H15 120.6 . . ?
C11 C16 C15 119.4(2) . . ?
C11 C16 H16 120.3 . . ?
C15 C16 H16 120.3 . . ?
C26 N21 C22 116.98(14) . . ?
N21 C22 C23 123.21(16) . . ?
N21 C22 C11 116.44(15) . . ?
C23 C22 C11 120.36(16) . . ?
C22 C23 C24 119.49(16) . . ?
C22 C23 H23 120.3 . . ?
C24 C23 H23 120.3 . . ?
C23 C24 C25 117.69(16) . . ?
C23 C24 N4 123.14(16) . . ?
C25 C24 N4 119.13(16) . . ?
C26 C25 C24 119.25(17) . . ?
C26 C25 H25 120.4 . . ?
C24 C25 H25 120.4 . . ?
N21 C26 C25 123.30(16) . . ?
N21 C26 C31 116.48(15) . . ?
C25 C26 C31 120.21(16) . . ?
N32 C31 C36 122.52(17) . . ?
N32 C31 C26 115.92(15) . . ?
C36 C31 C26 121.55(17) . . ?
C31 N32 C33 116.90(17) . . ?
N32 C33 C34 123.9(2) . . ?
N32 C33 H33 118.0 . . ?
C34 C33 H33 118.0 . . ?
C35 C34 C33 118.62(19) . . ?
C35 C34 H34 120.7 . . ?
C33 C34 H34 120.7 . . ?
C34 C35 C36 118.81(19) . . ?
C34 C35 H35 120.6 . . ?
C36 C35 H35 120.6 . . ?
C35 C36 C31 119.2(2) . . ?
C35 C36 H36 120.4 . . ?
C31 C36 H36 120.4 . . ?
C64 N4 C24 123.60(15) . . ?
C64 N4 C51 119.29(14) . . ?
C24 N4 C51 116.60(14) . . ?
C52 C51 C56 120.5(2) . . ?
C52 C51 N4 121.1(2) . . ?
C56 C51 N4 118.48(19) . . ?
C51 C52 C53 118.4(3) . . ?
C51 C52 H52 120.8 . . ?
C53 C52 H52 120.8 . . ?
C54 C53 C52 119.3(3) . . ?
C54 C53 H53 120.4 . . ?
C52 C53 H53 120.4 . . ?
C55 C54 C53 121.8(3) . . ?
C55 C54 H54 119.1 . . ?
C53 C54 H54 119.1 . . ?
C54 C55 C56 119.3(3) . . ?
C54 C55 H55 120.3 . . ?
C56 C55 H55 120.3 . . ?
C55 C56 C51 120.7(2) . . ?
C55 C56 H56 119.6 . . ?
C51 C56 H56 119.6 . . ?
C62 N61 C66 117.35(14) . . ?
N61 C62 C63 123.31(16) . . ?
N61 C62 C71 116.80(15) . . ?
C63 C62 C71 119.84(17) . . ?
C62 C63 C64 119.39(17) . . ?
C62 C63 H63 120.3 . . ?
C64 C63 H63 120.3 . . ?
C65 C64 C63 117.21(16) . . ?
C65 C64 N4 122.40(16) . . ?
C63 C64 N4 120.38(17) . . ?
C66 C65 C64 119.76(16) . . ?
C66 C65 H65 120.1 . . ?
C64 C65 H65 120.1 . . ?
N61 C66 C65 122.93(17) . . ?
N61 C66 C81 116.56(15) . . ?
C65 C66 C81 120.51(16) . . ?
N72 C71 C76 121.67(18) . . ?
N72 C71 C62 116.87(15) . . ?
C76 C71 C62 121.45(18) . . ?
C71 N72 C73 117.59(18) . . ?
N72 C73 C74 123.9(2) . . ?
N72 C73 H73 118.1 . . ?
C74 C73 H73 118.1 . . ?
C75 C74 C73 118.4(2) . . ?
C75 C74 H74 120.8 . . ?
C73 C74 H74 120.8 . . ?
C74 C75 C76 119.0(2) . . ?
C74 C75 H75 120.5 . . ?
C76 C75 H75 120.5 . . ?
C71 C76 C75 119.4(2) . . ?
C71 C76 H76 120.3 . . ?
C75 C76 H76 120.3 . . ?
N82 C81 C86 121.68(19) . . ?
N82 C81 C66 116.98(16) . . ?
C86 C81 C66 121.34(17) . . ?
C83 N82 C81 117.19(17) . . ?
N82 C83 C84 124.6(2) . . ?
N82 C83 H83 117.7 . . ?
C84 C83 H83 117.7 . . ?
C85 C84 C83 117.6(2) . . ?
C85 C84 H84 121.2 . . ?
C83 C84 H84 121.2 . . ?
C84 C85 C86 119.5(2) . . ?
C84 C85 H85 120.3 . . ?
C86 C85 H85 120.3 . . ?
C81 C86 C85 119.4(2) . . ?
C81 C86 H86 120.3 . . ?
C85 C86 H86 120.3 . . ?

loop_
_geom_bond_atom_site_label_1
_geom_bond_atom_site_label_2
_geom_bond_distance
_geom_bond_site_symmetry_2
_geom_bond_publ_flag
C11 N12 1.333(3) . ?
C11 C16 1.369(3) . ?
C11 C22 1.481(3) . ?
N12 C13 1.330(3) . ?
C13 C14 1.351(4) . ?
C13 H13 0.9300 . ?
C14 C15 1.357(4) . ?
C14 H14 0.9300 . ?
C15 C16 1.381(3) . ?
C15 H15 0.9300 . ?
C16 H16 0.9300 . ?
N21 C26 1.341(2) . ?
N21 C22 1.345(2) . ?
C22 C23 1.382(2) . ?
C23 C24 1.385(3) . ?
C23 H23 0.9300 . ?
C24 C25 1.390(2) . ?
C24 N4 1.413(2) . ?
C25 C26 1.385(2) . ?
C25 H25 0.9300 . ?
C26 C31 1.492(2) . ?
C31 N32 1.335(2) . ?
C31 C36 1.383(2) . ?
N32 C33 1.336(2) . ?
C33 C34 1.372(3) . ?
C33 H33 0.9300 . ?
C34 C35 1.362(3) . ?
C34 H34 0.9300 . ?
C35 C36 1.376(3) . ?
C35 H35 0.9300 . ?
C36 H36 0.9300 . ?
N4 C64 1.404(2) . ?
N4 C51 1.438(2) . ?
C51 C52 1.368(3) . ?
C51 C56 1.380(3) . ?
C52 C53 1.405(4) . ?
C52 H52 0.9300 . ?
C53 C54 1.374(4) . ?
C53 H53 0.9300 . ?
C54 C55 1.345(4) . ?
C54 H54 0.9300 . ?
C55 C56 1.366(3) . ?
C55 H55 0.9300 . ?
C56 H56 0.9300 . ?
N61 C62 1.336(2) . ?
N61 C66 1.343(2) . ?
C62 C63 1.384(2) . ?
C62 C71 1.487(2) . ?
C63 C64 1.394(2) . ?
C63 H63 0.9300 . ?
C64 C65 1.389(3) . ?
C65 C66 1.383(2) . ?
C65 H65 0.9300 . ?
C66 C81 1.482(3) . ?
C71 N72 1.326(3) . ?
C71 C76 1.369(3) . ?
N72 C73 1.335(3) . ?
C73 C74 1.361(3) . ?
C73 H73 0.9300 . ?
C74 C75 1.345(3) . ?
C74 H74 0.9300 . ?
C75 C76 1.383(3) . ?
C75 H75 0.9300 . ?
C76 H76 0.9300 . ?
C81 N82 1.335(2) . ?
C81 C86 1.373(3) . ?
N82 C83 1.327(3) . ?
C83 C84 1.366(3) . ?
C83 H83 0.9300 . ?
C84 C85 1.354(3) . ?
C84 H84 0.9300 . ?
C85 C86 1.373(3) . ?
C85 H85 0.9300 . ?
C86 H86 0.9300 . ?

loop_
_geom_torsion_atom_site_label_1
_geom_torsion_atom_site_label_2
_geom_torsion_atom_site_label_3
_geom_torsion_atom_site_label_4
_geom_torsion
_geom_torsion_site_symmetry_1
_geom_torsion_site_symmetry_2
_geom_torsion_site_symmetry_3
_geom_torsion_site_symmetry_4
_geom_torsion_publ_flag
C16 C11 N12 C13 -1.5(4) . . . . ?
C22 C11 N12 C13 178.1(2) . . . . ?
C11 N12 C13 C14 -1.0(5) . . . . ?
N12 C13 C14 C15 2.6(5) . . . . ?
C13 C14 C15 C16 -1.6(5) . . . . ?
N12 C11 C16 C15 2.4(4) . . . . ?
C22 C11 C16 C15 -177.2(2) . . . . ?
C14 C15 C16 C11 -0.7(4) . . . . ?
C26 N21 C22 C23 -0.4(3) . . . . ?
C26 N21 C22 C11 179.30(16) . . . . ?
N12 C11 C22 N21 -173.35(19) . . . . ?
C16 C11 C22 N21 6.2(3) . . . . ?
N12 C11 C22 C23 6.3(3) . . . . ?
C16 C11 C22 C23 -174.1(2) . . . . ?
N21 C22 C23 C24 2.6(3) . . . . ?
C11 C22 C23 C24 -177.09(18) . . . . ?
C22 C23 C24 C25 -3.1(3) . . . . ?
C22 C23 C24 N4 179.17(17) . . . . ?
C23 C24 C25 C26 1.7(3) . . . . ?
N4 C24 C25 C26 179.46(17) . . . . ?
C22 N21 C26 C25 -1.2(3) . . . . ?
C22 N21 C26 C31 178.20(16) . . . . ?
C24 C25 C26 N21 0.5(3) . . . . ?
C24 C25 C26 C31 -178.84(17) . . . . ?
N21 C26 C31 N32 -159.57(16) . . . . ?
C25 C26 C31 N32 19.8(3) . . . . ?
N21 C26 C31 C36 19.4(3) . . . . ?
C25 C26 C31 C36 -161.20(18) . . . . ?
C36 C31 N32 C33 -2.2(3) . . . . ?
C26 C31 N32 C33 176.76(19) . . . . ?
C31 N32 C33 C34 0.6(3) . . . . ?
N32 C33 C34 C35 1.3(4) . . . . ?
C33 C34 C35 C36 -1.5(3) . . . . ?
C34 C35 C36 C31 0.0(3) . . . . ?
N32 C31 C36 C35 1.9(3) . . . . ?
C26 C31 C36 C35 -176.95(18) . . . . ?
C23 C24 N4 C64 -31.0(3) . . . . ?
C25 C24 N4 C64 151.27(19) . . . . ?
C23 C24 N4 C51 140.7(2) . . . . ?
C25 C24 N4 C51 -37.0(3) . . . . ?
C64 N4 C51 C52 -67.6(2) . . . . ?
C24 N4 C51 C52 120.3(2) . . . . ?
C64 N4 C51 C56 112.5(2) . . . . ?
C24 N4 C51 C56 -59.6(2) . . . . ?
C56 C51 C52 C53 0.0(3) . . . . ?
N4 C51 C52 C53 -179.94(17) . . . . ?
C51 C52 C53 C54 0.0(3) . . . . ?
C52 C53 C54 C55 0.0(4) . . . . ?
C53 C54 C55 C56 0.0(4) . . . . ?
C54 C55 C56 C51 0.0(4) . . . . ?
C52 C51 C56 C55 0.0(3) . . . . ?
N4 C51 C56 C55 179.97(19) . . . . ?
C66 N61 C62 C63 -0.8(3) . . . . ?
C66 N61 C62 C71 -178.18(15) . . . . ?
N61 C62 C63 C64 -1.2(3) . . . . ?
C71 C62 C63 C64 176.14(16) . . . . ?
C62 C63 C64 C65 2.4(3) . . . . ?
C62 C63 C64 N4 -178.44(17) . . . . ?
C24 N4 C64 C65 -21.1(3) . . . . ?
C51 N4 C64 C65 167.32(18) . . . . ?
C24 N4 C64 C63 159.79(17) . . . . ?
C51 N4 C64 C63 -11.7(3) . . . . ?
C63 C64 C65 C66 -1.8(3) . . . . ?
N4 C64 C65 C66 179.06(17) . . . . ?
C62 N61 C66 C65 1.4(3) . . . . ?
C62 N61 C66 C81 -179.40(15) . . . . ?
C64 C65 C66 N61 -0.1(3) . . . . ?
C64 C65 C66 C81 -179.22(16) . . . . ?
N61 C62 C71 N72 -175.75(18) . . . . ?
C63 C62 C71 N72 6.8(3) . . . . ?
N61 C62 C71 C76 5.9(3) . . . . ?
C63 C62 C71 C76 -171.6(2) . . . . ?
C76 C71 N72 C73 -0.7(4) . . . . ?
C62 C71 N72 C73 -179.0(2) . . . . ?
C71 N72 C73 C74 0.1(4) . . . . ?
N72 C73 C74 C75 0.6(5) . . . . ?
C73 C74 C75 C76 -0.9(5) . . . . ?
N72 C71 C76 C75 0.4(4) . . . . ?
C62 C71 C76 C75 178.7(2) . . . . ?
C74 C75 C76 C71 0.4(4) . . . . ?
N61 C66 C81 N82 -177.21(16) . . . . ?
C65 C66 C81 N82 2.0(3) . . . . ?
N61 C66 C81 C86 2.7(3) . . . . ?
C65 C66 C81 C86 -178.11(19) . . . . ?
C86 C81 N82 C83 -1.4(3) . . . . ?
C66 C81 N82 C83 178.48(19) . . . . ?
C81 N82 C83 C84 0.9(4) . . . . ?
N82 C83 C84 C85 0.0(4) . . . . ?
C83 C84 C85 C86 -0.4(4) . . . . ?
N82 C81 C86 C85 1.0(3) . . . . ?
C66 C81 C86 C85 -178.9(2) . . . . ?
C84 C85 C86 C81 -0.1(4) . . . . ?

loop_
_cod_related_entry_id
_cod_related_entry_database
_cod_related_entry_code
1 ChemSpider 28414639
